data_4073644
loop_
_publ_author_name
'Barbaro, Pierluigi'
'Bianchini, Claudio'
'Giambastiani, Giuliano'
'Rios, Itzel Guerrero'
'Meli, Andrea'
'Oberhauser, Werner'
'Segarra, Anna M.'
'Sorace, Lorenzo'
'Toti, Alessandro'

_publ_section_title
;
 Synthesis of New Polydentate Nitrogen Ligands and Their Use in Ethylene
 Polymerization in Conjunction with Iron(II) and Cobalt(II) Bis-halides
 and Methylaluminoxane
;
_journal_issue 18
_journal_name_full Organometallics
_journal_page_first 4639
_journal_paper_doi 10.1021/om7005062
_journal_volume 26
_journal_year 2007
_chemical_formula_sum 'C42 H45 Br2 Co N5'
_chemical_formula_weight 838.58
_chemical_name_systematic
;
 ?
;
_space_group_IT_number 14
_symmetry_cell_setting monoclinic
_symmetry_space_group_name_Hall '-P 2yn'
_symmetry_space_group_name_H-M 'P 1 21/n 1'
_atom_sites_solution_hydrogens geom
_atom_sites_solution_primary direct
_atom_sites_solution_secondary difmap
_audit_creation_date 2005-06-18T12:30:00-00:00
_audit_creation_method 'WinGX routine CIF_UPDATE'
_cell_angle_alpha 90
_cell_angle_beta 101.091(6)
_cell_angle_gamma 90
_cell_formula_units_Z 4
_cell_length_a 8.5871(7)
_cell_length_b 27.3894(14)
_cell_length_c 16.7052(13)
_cell_measurement_temperature 213(2)
_cell_volume 3855.6(5)
_computing_cell_refinement 'Oxford Diffraction software'
_computing_data_collection 'Oxford Diffraction software'
_computing_data_reduction 'Oxford Diffraction software'
_computing_structure_refinement 'SHELXL-97 (Sheldrick, 1997)'
_diffrn_ambient_temperature 213(2)
_diffrn_measured_fraction_theta_full 0.792
_diffrn_measured_fraction_theta_max 0.792
_diffrn_radiation_monochromator graphite
_diffrn_radiation_type MoK\a
_diffrn_radiation_wavelength 0.71073
_diffrn_reflns_av_R_equivalents 0.1089
_diffrn_reflns_av_unetI/netI 0.2026
_diffrn_reflns_limit_h_max 11
_diffrn_reflns_limit_h_min -12
_diffrn_reflns_limit_k_max 30
_diffrn_reflns_limit_k_min -31
_diffrn_reflns_limit_l_max 21
_diffrn_reflns_limit_l_min -21
_diffrn_reflns_number 29744
_diffrn_reflns_theta_full 29.98
_diffrn_reflns_theta_max 29.98
_diffrn_reflns_theta_min 3.83
_exptl_absorpt_coefficient_mu 2.554
_exptl_absorpt_correction_type empirical
_exptl_absorpt_process_details 'SADABS (Sheldrick, 1986)'
_exptl_crystal_density_diffrn 1.445
_exptl_crystal_density_method 'not measured'
_exptl_crystal_F_000 1716
_exptl_crystal_size_max 0.2
_exptl_crystal_size_mid 0.15
_exptl_crystal_size_min 0.1
_refine_diff_density_max 0.717
_refine_diff_density_min -0.397
_refine_diff_density_rms 0.092
_refine_ls_extinction_method none
_refine_ls_goodness_of_fit_ref 1.031
_refine_ls_hydrogen_treatment constr
_refine_ls_matrix_type full
_refine_ls_number_parameters 463
_refine_ls_number_reflns 8892
_refine_ls_number_restraints 0
_refine_ls_restrained_S_all 1.031
_refine_ls_R_factor_all 0.2222
_refine_ls_R_factor_gt 0.0853
_refine_ls_shift/su_max 0.004
_refine_ls_shift/su_mean 0
_refine_ls_structure_factor_coef Fsqd
_refine_ls_weighting_details 'calc w=1/[\s^2^(Fo^2^)+(0.0313P)^2^+0.0000P] where P=(Fo^2^+2Fc^2^)/3'
_refine_ls_weighting_scheme calc
_refine_ls_wR_factor_gt 0.1075
_refine_ls_wR_factor_ref 0.1475
_reflns_number_gt 4160
_reflns_number_total 8892
_reflns_threshold_expression >2sigma(I)
_cod_data_source_file om7005062-file003.cif
_cod_data_source_block cobo
_cod_original_sg_symbol_H-M 'P 21/n'
_cod_database_code 4073644

loop_
_symmetry_equiv_pos_as_xyz
'x, y, z'
'-x+1/2, y+1/2, -z+1/2'
'-x, -y, -z'
'x-1/2, -y-1/2, z-1/2'

loop_
_atom_site_label
_atom_site_type_symbol
_atom_site_fract_x
_atom_site_fract_y
_atom_site_fract_z
_atom_site_U_iso_or_equiv
_atom_site_adp_type
_atom_site_occupancy
_atom_site_symmetry_multiplicity
_atom_site_calc_flag
_atom_site_refinement_flags
Co1 Co 0.47551(11) 0.14173(3) 0.34649(6) 0.0284(3) Uani 1 1 d .
Br1 Br 0.23730(9) 0.13764(3) 0.22824(5) 0.0387(2) Uani 1 1 d .
Br2 Br 0.72597(10) 0.12058(3) 0.46927(5) 0.0427(2) Uani 1 1 d .
N1 N 0.6144(6) 0.18799(18) 0.2838(3) 0.0263(14) Uani 1 1 d .
N2 N 0.5982(7) 0.09118(19) 0.2869(4) 0.0285(15) Uani 1 1 d .
N3 N 0.3595(6) 0.0866(2) 0.3985(4) 0.0282(15) Uani 1 1 d .
N4 N 0.3568(6) 0.18231(18) 0.4270(4) 0.0255(14) Uani 1 1 d .
N5 N 0.3680(8) -0.0150(2) 0.2754(4) 0.0426(18) Uani 1 1 d .
C1 C 0.5941(8) 0.2401(2) 0.2697(5) 0.0262(18) Uani 1 1 d .
C2 C 0.5073(8) 0.2588(3) 0.1970(5) 0.0314(18) Uani 1 1 d .
C3 C 0.4832(9) 0.3087(3) 0.1896(5) 0.037(2) Uani 1 1 d .
H3 H 0.4245 0.3211 0.1412 0.045 Uiso 1 1 calc R
C4 C 0.5420(10) 0.3403(3) 0.2504(6) 0.042(2) Uani 1 1 d .
C5 C 0.6351(9) 0.3218(3) 0.3212(5) 0.040(2) Uani 1 1 d .
H5 H 0.6803 0.3434 0.362 0.047 Uiso 1 1 calc R
C6 C 0.6630(8) 0.2721(3) 0.3333(5) 0.0300(18) Uani 1 1 d .
C7 C 0.4476(9) 0.2251(2) 0.1258(5) 0.047(2) Uani 1 1 d .
H7A H 0.5322 0.2182 0.0974 0.056 Uiso 1 1 calc R
H7B H 0.3617 0.2405 0.0893 0.056 Uiso 1 1 calc R
H7C H 0.4109 0.1952 0.1457 0.056 Uiso 1 1 calc R
C8 C 0.5096(11) 0.3949(2) 0.2413(6) 0.071(3) Uani 1 1 d .
H8A H 0.4968 0.4039 0.1848 0.086 Uiso 1 1 calc R
H8B H 0.5972 0.4126 0.2725 0.086 Uiso 1 1 calc R
H8C H 0.4145 0.4026 0.2608 0.086 Uiso 1 1 calc R
C9 C 0.7695(9) 0.2535(2) 0.4084(5) 0.0374(19) Uani 1 1 d .
H9A H 0.8732 0.2475 0.397 0.045 Uiso 1 1 calc R
H9B H 0.7269 0.2237 0.4255 0.045 Uiso 1 1 calc R
H9C H 0.7768 0.2774 0.4511 0.045 Uiso 1 1 calc R
C10 C 0.8254(8) 0.1883(2) 0.2027(5) 0.041(2) Uani 1 1 d .
H10A H 0.806 0.1749 0.1486 0.05 Uiso 1 1 calc R
H10B H 0.9333 0.182 0.2286 0.05 Uiso 1 1 calc R
H10C H 0.8073 0.2229 0.1998 0.05 Uiso 1 1 calc R
C11 C 0.7157(8) 0.1651(3) 0.2511(4) 0.0285(18) Uani 1 1 d .
C12 C 0.7230(8) 0.1110(2) 0.2609(4) 0.0278(18) Uani 1 1 d .
C13 C 0.8481(9) 0.0834(3) 0.2458(5) 0.043(2) Uani 1 1 d .
H13 H 0.9323 0.0979 0.2271 0.04(2) Uiso 1 1 calc R
C14 C 0.8461(10) 0.0338(3) 0.2588(6) 0.056(3) Uani 1 1 d .
H14 H 0.9315 0.0144 0.2518 0.067 Uiso 1 1 calc R
C15 C 0.7157(9) 0.0134(3) 0.2823(5) 0.045(2) Uani 1 1 d .
H15 H 0.7124 -0.0201 0.291 0.054 Uiso 1 1 calc R
C16 C 0.5891(8) 0.0424(3) 0.2931(4) 0.0289(18) Uani 1 1 d .
C17 C 0.4405(8) 0.0212(3) 0.3138(5) 0.0320(19) Uani 1 1 d .
C18 C 0.3652(9) 0.0391(3) 0.3825(5) 0.0350(19) Uani 1 1 d .
C19 C 0.2944(10) 0.0042(3) 0.4252(5) 0.045(2) Uani 1 1 d .
H19 H 0.305 -0.029 0.4158 0.053 Uiso 1 1 calc R
C20 C 0.2084(10) 0.0207(3) 0.4815(5) 0.048(2) Uani 1 1 d .
H20 H 0.1616 -0.0017 0.5115 0.058 Uiso 1 1 calc R
C21 C 0.1916(9) 0.0696(3) 0.4936(5) 0.045(2) Uani 1 1 d .
H21 H 0.1298 0.0808 0.5297 0.054 Uiso 1 1 calc R
C22 C 0.2689(8) 0.1023(2) 0.4505(5) 0.0336(19) Uani 1 1 d .
C23 C 0.2663(8) 0.1561(2) 0.4630(4) 0.0292(18) Uani 1 1 d .
C24 C 0.1584(9) 0.1755(2) 0.5165(5) 0.047(2) Uani 1 1 d .
H24A H 0.1966 0.1653 0.5718 0.056 Uiso 1 1 calc R
H24B H 0.0531 0.1631 0.498 0.056 Uiso 1 1 calc R
H24C H 0.1565 0.2105 0.514 0.056 Uiso 1 1 calc R
C25 C 0.3714(8) 0.2344(2) 0.4456(5) 0.0298(18) Uani 1 1 d .
C26 C 0.4700(8) 0.2488(3) 0.5194(5) 0.0309(19) Uani 1 1 d .
C27 C 0.4963(8) 0.2983(3) 0.5325(5) 0.0338(19) Uani 1 1 d .
H27 H 0.5641 0.308 0.5802 0.041 Uiso 1 1 calc R
C28 C 0.4285(9) 0.3339(3) 0.4794(5) 0.039(2) Uani 1 1 d .
C29 C 0.3262(9) 0.3182(3) 0.4094(5) 0.037(2) Uani 1 1 d .
H29 H 0.275 0.3415 0.3731 0.044 Uiso 1 1 calc R
C30 C 0.2970(8) 0.2689(3) 0.3911(5) 0.0296(18) Uani 1 1 d .
C31 C 0.5418(9) 0.2132(2) 0.5838(5) 0.045(2) Uani 1 1 d .
H31A H 0.6196 0.2296 0.6239 0.054 Uiso 1 1 calc R
H31B H 0.5917 0.1872 0.5595 0.054 Uiso 1 1 calc R
H31C H 0.4603 0.2 0.6096 0.054 Uiso 1 1 calc R
C32 C 0.4647(10) 0.3873(2) 0.4949(5) 0.060(3) Uani 1 1 d .
H32A H 0.4704 0.4032 0.4443 0.072 Uiso 1 1 calc R
H32B H 0.5644 0.3907 0.5319 0.072 Uiso 1 1 calc R
H32C H 0.3823 0.402 0.5183 0.072 Uiso 1 1 calc R
C33 C 0.1811(8) 0.2547(2) 0.3162(5) 0.041(2) Uani 1 1 d .
H33A H 0.2374 0.2425 0.276 0.049 Uiso 1 1 calc R
H33B H 0.1196 0.2827 0.2949 0.049 Uiso 1 1 calc R
H33C H 0.1118 0.2298 0.3296 0.049 Uiso 1 1 calc R
C34 C 0.4127(9) -0.0386(3) 0.2064(6) 0.041(2) Uani 1 1 d .
C35 C 0.4799(9) -0.0852(3) 0.2172(6) 0.041(2) Uani 1 1 d .
C36 C 0.5112(9) -0.1095(3) 0.1502(7) 0.049(2) Uani 1 1 d .
H36 H 0.5591 -0.14 0.1576 0.059 Uiso 1 1 calc R
C37 C 0.4743(10) -0.0903(3) 0.0722(7) 0.053(3) Uani 1 1 d .
C38 C 0.4058(10) -0.0449(3) 0.0625(5) 0.051(2) Uani 1 1 d .
H38 H 0.3818 -0.0315 0.0105 0.061 Uiso 1 1 calc R
C39 C 0.3710(9) -0.0184(3) 0.1277(6) 0.041(2) Uani 1 1 d .
C40 C 0.5139(11) -0.1083(3) 0.2997(6) 0.062(3) Uani 1 1 d .
H40A H 0.5607 -0.1398 0.296 0.074 Uiso 1 1 calc R
H40B H 0.4169 -0.1118 0.3196 0.074 Uiso 1 1 calc R
H40C H 0.5862 -0.088 0.3364 0.074 Uiso 1 1 calc R
C41 C 0.5024(11) -0.1195(3) -0.0011(6) 0.074(3) Uani 1 1 d .
H41A H 0.4635 -0.1014 -0.0501 0.089 Uiso 1 1 calc R
H41B H 0.4474 -0.1501 -0.0031 0.089 Uiso 1 1 calc R
H41C H 0.614 -0.1253 0.0035 0.089 Uiso 1 1 calc R
C42 C 0.2849(11) 0.0287(3) 0.1147(6) 0.077(3) Uani 1 1 d .
H42A H 0.19 0.0267 0.1369 0.092 Uiso 1 1 calc R
H42B H 0.2576 0.0354 0.0573 0.092 Uiso 1 1 calc R
H42C H 0.3514 0.0543 0.1415 0.092 Uiso 1 1 calc R

loop_
_atom_site_aniso_label
_atom_site_aniso_U_11
_atom_site_aniso_U_22
_atom_site_aniso_U_33
_atom_site_aniso_U_23
_atom_site_aniso_U_13
_atom_site_aniso_U_12
Co1 0.0260(5) 0.0315(6) 0.0297(6) -0.0013(5) 0.0104(4) -0.0013(5)
Br1 0.0290(4) 0.0473(5) 0.0386(5) -0.0025(4) 0.0037(4) -0.0006(4)
Br2 0.0383(5) 0.0478(5) 0.0405(6) 0.0025(4) 0.0037(4) -0.0037(4)
N1 0.028(4) 0.027(4) 0.023(4) -0.004(3) 0.004(3) -0.002(3)
N2 0.029(4) 0.026(4) 0.032(4) -0.005(3) 0.007(3) -0.005(3)
N3 0.026(4) 0.033(4) 0.025(4) -0.007(3) 0.004(3) -0.001(3)
N4 0.023(3) 0.026(3) 0.028(4) -0.005(3) 0.006(3) -0.007(3)
N5 0.048(4) 0.025(4) 0.057(6) -0.002(3) 0.015(4) -0.001(3)
C1 0.024(4) 0.024(4) 0.034(5) 0.002(4) 0.013(4) 0.001(3)
C2 0.031(5) 0.039(5) 0.025(5) 0.002(4) 0.005(4) -0.012(4)
C3 0.034(5) 0.044(5) 0.036(6) 0.018(4) 0.012(4) -0.002(4)
C4 0.038(5) 0.040(5) 0.050(7) -0.005(5) 0.016(5) 0.000(4)
C5 0.048(6) 0.030(5) 0.041(6) -0.010(4) 0.010(4) -0.017(4)
C6 0.029(4) 0.028(5) 0.034(5) 0.000(4) 0.009(4) -0.009(3)
C7 0.052(6) 0.051(5) 0.037(6) 0.012(4) 0.010(4) -0.002(4)
C8 0.082(8) 0.036(6) 0.098(9) 0.007(5) 0.022(7) 0.003(5)
C9 0.044(5) 0.035(4) 0.033(5) -0.008(4) 0.009(4) -0.008(4)
C10 0.031(5) 0.045(5) 0.052(6) 0.005(4) 0.018(4) 0.003(4)
C11 0.019(4) 0.033(5) 0.034(5) -0.002(4) 0.006(3) -0.003(3)
C12 0.023(4) 0.037(5) 0.026(5) -0.009(3) 0.011(3) 0.001(4)
C13 0.037(5) 0.036(5) 0.064(7) -0.011(4) 0.028(5) -0.007(4)
C14 0.041(6) 0.036(5) 0.096(9) -0.024(5) 0.027(6) -0.003(4)
C15 0.040(5) 0.031(5) 0.065(7) -0.010(4) 0.010(5) 0.004(4)
C16 0.031(4) 0.031(5) 0.026(5) -0.005(3) 0.007(4) -0.001(4)
C17 0.027(4) 0.029(5) 0.038(5) -0.001(4) 0.000(4) -0.004(4)
C18 0.031(5) 0.041(5) 0.031(5) 0.004(4) 0.000(4) -0.003(4)
C19 0.057(6) 0.037(5) 0.043(6) 0.005(4) 0.018(5) 0.000(4)
C20 0.059(6) 0.033(5) 0.056(7) 0.005(4) 0.017(5) -0.015(4)
C21 0.045(5) 0.053(6) 0.041(6) -0.006(4) 0.018(4) -0.008(4)
C22 0.030(5) 0.036(5) 0.033(5) -0.001(4) 0.003(4) 0.000(4)
C23 0.019(4) 0.040(5) 0.026(5) -0.006(4) -0.001(3) -0.001(3)
C24 0.050(6) 0.050(5) 0.045(6) -0.014(4) 0.024(5) -0.006(4)
C25 0.028(4) 0.029(5) 0.035(5) 0.000(4) 0.011(4) 0.002(4)
C26 0.026(4) 0.034(5) 0.035(5) 0.007(4) 0.010(4) 0.001(4)
C27 0.037(5) 0.036(5) 0.029(5) -0.008(4) 0.009(4) 0.001(4)
C28 0.035(5) 0.042(5) 0.039(6) -0.010(4) 0.011(4) 0.000(4)
C29 0.050(5) 0.027(5) 0.036(6) 0.006(4) 0.014(4) 0.017(4)
C30 0.025(4) 0.036(5) 0.026(5) -0.001(4) 0.002(3) 0.004(4)
C31 0.057(6) 0.045(5) 0.029(5) -0.006(4) 0.000(4) -0.003(4)
C32 0.066(7) 0.034(5) 0.078(8) -0.016(5) 0.011(6) -0.008(5)
C33 0.034(5) 0.049(5) 0.043(6) 0.004(4) 0.011(4) 0.014(4)
C34 0.045(5) 0.031(5) 0.050(7) -0.006(4) 0.014(5) -0.009(4)
C35 0.031(5) 0.034(5) 0.057(7) -0.004(5) 0.007(4) -0.004(4)
C36 0.038(5) 0.026(5) 0.084(8) -0.007(5) 0.016(5) -0.001(4)
C37 0.053(6) 0.043(6) 0.064(8) -0.009(5) 0.016(5) -0.009(5)
C38 0.066(6) 0.049(6) 0.040(6) 0.005(4) 0.013(5) 0.010(5)
C39 0.049(6) 0.030(5) 0.046(6) -0.002(4) 0.012(5) 0.006(4)
C40 0.072(7) 0.047(5) 0.066(8) 0.010(5) 0.013(6) 0.002(5)
C41 0.083(8) 0.076(6) 0.067(8) -0.021(6) 0.023(6) 0.005(5)
C42 0.100(9) 0.072(7) 0.057(8) 0.011(5) 0.011(6) 0.028(6)

loop_
_atom_type_symbol
_atom_type_description
_atom_type_scat_dispersion_real
_atom_type_scat_dispersion_imag
_atom_type_scat_source
C C 0.0033 0.0016 'International Tables Vol C Tables 4.2.6.8 and 6.1.1.4'
H H 0 0 'International Tables Vol C Tables 4.2.6.8 and 6.1.1.4'
N N 0.0061 0.0033 'International Tables Vol C Tables 4.2.6.8 and 6.1.1.4'
Co Co 0.3494 0.9721 'International Tables Vol C Tables 4.2.6.8 and 6.1.1.4'
Br Br -0.2901 2.4595 'International Tables Vol C Tables 4.2.6.8 and 6.1.1.4'

loop_
_geom_angle_atom_site_label_1
_geom_angle_atom_site_label_2
_geom_angle_atom_site_label_3
_geom_angle
N3 Co1 N2 92.5(2)
N3 Co1 N1 169.9(2)
N2 Co1 N1 77.4(2)
N3 Co1 N4 78.0(2)
N2 Co1 N4 168.2(2)
N1 Co1 N4 112.04(19)
N3 Co1 Br1 85.11(16)
N2 Co1 Br1 90.28(16)
N1 Co1 Br1 94.94(16)
N4 Co1 Br1 95.77(15)
N3 Co1 Br2 84.51(16)
N2 Co1 Br2 79.74(16)
N1 Co1 Br2 93.45(16)
N4 Co1 Br2 92.28(15)
Br1 Co1 Br2 165.25(4)
C11 N1 C1 118.9(6)
C11 N1 Co1 114.0(4)
C1 N1 Co1 126.8(4)
C16 N2 C12 119.2(6)
C16 N2 Co1 125.2(5)
C12 N2 Co1 112.9(4)
C18 N3 C22 119.5(6)
C18 N3 Co1 125.8(5)
C22 N3 Co1 114.7(4)
C23 N4 C25 118.6(6)
C23 N4 Co1 113.9(4)
C25 N4 Co1 127.4(4)
C17 N5 C34 124.9(7)
C2 C1 C6 120.2(6)
C2 C1 N1 122.0(7)
C6 C1 N1 117.7(7)
C3 C2 C1 119.0(7)
C3 C2 C7 120.6(7)
C1 C2 C7 120.3(7)
C4 C3 C2 122.4(8)
C4 C3 H3 118.8
C2 C3 H3 118.8
C3 C4 C5 118.4(7)
C3 C4 C8 121.1(8)
C5 C4 C8 120.5(8)
C6 C5 C4 122.4(7)
C6 C5 H5 118.8
C4 C5 H5 118.8
C5 C6 C1 117.4(7)
C5 C6 C9 121.1(7)
C1 C6 C9 121.4(6)
C2 C7 H7A 109.5
C2 C7 H7B 109.5
H7A C7 H7B 109.5
C2 C7 H7C 109.5
H7A C7 H7C 109.5
H7B C7 H7C 109.5
C4 C8 H8A 109.5
C4 C8 H8B 109.5
H8A C8 H8B 109.5
C4 C8 H8C 109.5
H8A C8 H8C 109.5
H8B C8 H8C 109.5
C6 C9 H9A 109.5
C6 C9 H9B 109.5
H9A C9 H9B 109.5
C6 C9 H9C 109.5
H9A C9 H9C 109.5
H9B C9 H9C 109.5
C11 C10 H10A 109.5
C11 C10 H10B 109.5
H10A C10 H10B 109.5
C11 C10 H10C 109.5
H10A C10 H10C 109.5
H10B C10 H10C 109.5
N1 C11 C12 117.3(6)
N1 C11 C10 125.1(6)
C12 C11 C10 117.6(6)
N2 C12 C13 122.3(6)
N2 C12 C11 114.7(6)
C13 C12 C11 123.0(6)
C14 C13 C12 118.7(7)
C14 C13 H13 120.7
C12 C13 H13 120.7
C15 C14 C13 118.8(7)
C15 C14 H14 120.6
C13 C14 H14 120.6
C14 C15 C16 120.5(7)
C14 C15 H15 119.7
C16 C15 H15 119.7
N2 C16 C15 120.0(6)
N2 C16 C17 117.8(6)
C15 C16 C17 122.1(6)
N5 C17 C16 122.6(7)
N5 C17 C18 113.5(7)
C16 C17 C18 123.9(6)
N3 C18 C19 122.0(7)
N3 C18 C17 120.8(7)
C19 C18 C17 117.2(7)
C20 C19 C18 117.8(7)
C20 C19 H19 121.1
C18 C19 H19 121.1
C21 C20 C19 120.4(7)
C21 C20 H20 119.8
C19 C20 H20 119.8
C20 C21 C22 118.7(7)
C20 C21 H21 120.6
C22 C21 H21 120.6
N3 C22 C21 121.2(6)
N3 C22 C23 115.7(6)
C21 C22 C23 122.9(7)
N4 C23 C22 117.4(6)
N4 C23 C24 125.3(6)
C22 C23 C24 117.3(6)
C23 C24 H24A 109.5
C23 C24 H24B 109.5
H24A C24 H24B 109.5
C23 C24 H24C 109.5
H24A C24 H24C 109.5
H24B C24 H24C 109.5
C30 C25 C26 120.7(6)
C30 C25 N4 121.2(7)
C26 C25 N4 118.1(6)
C27 C26 C25 117.6(7)
C27 C26 C31 119.5(7)
C25 C26 C31 122.9(7)
C28 C27 C26 123.9(7)
C28 C27 H27 118.1
C26 C27 H27 118.1
C27 C28 C29 116.5(7)
C27 C28 C32 122.1(8)
C29 C28 C32 121.4(7)
C28 C29 C30 122.7(7)
C28 C29 H29 118.6
C30 C29 H29 118.6
C25 C30 C29 118.5(7)
C25 C30 C33 121.6(7)
C29 C30 C33 119.8(7)
C26 C31 H31A 109.5
C26 C31 H31B 109.5
H31A C31 H31B 109.5
C26 C31 H31C 109.5
H31A C31 H31C 109.5
H31B C31 H31C 109.5
C28 C32 H32A 109.5
C28 C32 H32B 109.5
H32A C32 H32B 109.5
C28 C32 H32C 109.5
H32A C32 H32C 109.5
H32B C32 H32C 109.5
C30 C33 H33A 109.5
C30 C33 H33B 109.5
H33A C33 H33B 109.5
C30 C33 H33C 109.5
H33A C33 H33C 109.5
H33B C33 H33C 109.5
C35 C34 C39 120.3(8)
C35 C34 N5 118.3(8)
C39 C34 N5 120.9(7)
C36 C35 C34 118.5(9)
C36 C35 C40 120.9(8)
C34 C35 C40 120.6(8)
C35 C36 C37 122.7(8)
C35 C36 H36 118.7
C37 C36 H36 118.7
C38 C37 C36 118.0(8)
C38 C37 C41 120.8(9)
C36 C37 C41 121.2(8)
C37 C38 C39 122.3(9)
C37 C38 H38 118.9
C39 C38 H38 118.9
C38 C39 C34 118.1(7)
C38 C39 C42 121.2(8)
C34 C39 C42 120.6(8)
C35 C40 H40A 109.5
C35 C40 H40B 109.5
H40A C40 H40B 109.5
C35 C40 H40C 109.5
H40A C40 H40C 109.5
H40B C40 H40C 109.5
C37 C41 H41A 109.5
C37 C41 H41B 109.5
H41A C41 H41B 109.5
C37 C41 H41C 109.5
H41A C41 H41C 109.5
H41B C41 H41C 109.5
C39 C42 H42A 109.5
C39 C42 H42B 109.5
H42A C42 H42B 109.5
C39 C42 H42C 109.5
H42A C42 H42C 109.5
H42B C42 H42C 109.5

loop_
_geom_bond_atom_site_label_1
_geom_bond_atom_site_label_2
_geom_bond_distance
Co1 N3 2.089(6)
Co1 N2 2.102(5)
Co1 N1 2.146(5)
Co1 N4 2.147(5)
Co1 Br1 2.5581(14)
Co1 Br2 2.7332(14)
N1 C11 1.276(8)
N1 C1 1.452(7)
N2 C16 1.345(7)
N2 C12 1.346(8)
N3 C18 1.329(8)
N3 C22 1.345(8)
N4 C23 1.288(8)
N4 C25 1.462(8)
N5 C17 1.276(8)
N5 C34 1.435(9)
C1 C2 1.393(9)
C1 C6 1.416(9)
C2 C3 1.386(9)
C2 C7 1.514(9)
C3 C4 1.355(10)
C3 H3 0.93
C4 C5 1.390(10)
C4 C8 1.523(10)
C5 C6 1.390(9)
C5 H5 0.93
C6 C9 1.493(10)
C7 H7A 0.96
C7 H7B 0.96
C7 H7C 0.96
C8 H8A 0.96
C8 H8B 0.96
C8 H8C 0.96
C9 H9A 0.96
C9 H9B 0.96
C9 H9C 0.96
C10 C11 1.496(9)
C10 H10A 0.96
C10 H10B 0.96
C10 H10C 0.96
C11 C12 1.490(9)
C12 C13 1.378(8)
C13 C14 1.376(9)
C13 H13 0.93
C14 C15 1.375(10)
C14 H14 0.93
C15 C16 1.385(9)
C15 H15 0.93
C16 C17 1.502(9)
C17 C18 1.504(10)
C18 C19 1.400(9)
C19 C20 1.379(10)
C19 H19 0.93
C20 C21 1.367(9)
C20 H20 0.93
C21 C22 1.394(9)
C21 H21 0.93
C22 C23 1.489(9)
C23 C24 1.503(9)
C24 H24A 0.96
C24 H24B 0.96
C24 H24C 0.96
C25 C30 1.380(9)
C25 C26 1.410(10)
C26 C27 1.387(9)
C26 C31 1.494(9)
C27 C28 1.369(10)
C27 H27 0.93
C28 C29 1.390(10)
C28 C32 1.508(9)
C29 C30 1.396(9)
C29 H29 0.93
C30 C33 1.493(9)
C31 H31A 0.96
C31 H31B 0.96
C31 H31C 0.96
C32 H32A 0.96
C32 H32B 0.96
C32 H32C 0.96
C33 H33A 0.96
C33 H33B 0.96
C33 H33C 0.96
C34 C35 1.398(10)
C34 C39 1.408(11)
C35 C36 1.372(11)
C35 C40 1.492(11)
C36 C37 1.383(12)
C36 H36 0.93
C37 C38 1.372(10)
C37 C41 1.520(11)
C38 C39 1.389(10)
C38 H38 0.93
C39 C42 1.480(9)
C40 H40A 0.96
C40 H40B 0.96
C40 H40C 0.96
C41 H41A 0.96
C41 H41B 0.96
C41 H41C 0.96
C42 H42A 0.96
C42 H42B 0.96
C42 H42C 0.96
